data_4312410
loop_
_publ_author_name
'Frank R. Fronczek'
'Terry J. Delord'
'Steven F. Watkins'
'Petia Gueorguieva'
'George G. Stanley'
'Annegret S. Zizza'
'Jeffrey B. Cornelius'
'Yves A. Mantz'
'Ronald L. Musselman'

_publ_section_title
;
 A Solid-State Spectral Effect in Eclipsed Tetracyanonickelates: X-ray
 Crystal Structure, Polarized Specular Reflectance Spectroscopy, and ZINDO
 Modeling of Sr[Ni(CN)4].5H2O, Rb2[Ni(CN)4].H2O, and Na2[Ni(CN)4].3H2O
;
_journal_name_full 'Inorganic Chemistry'
_journal_page_first 7026
_journal_page_last 7036
_journal_paper_doi 10.1021/ic0345222
_journal_volume 42
_journal_year 2003
_chemical_compound_source 'local laboratory'
_chemical_formula_moiety '2(Na 1+), C4 N4 Ni 2-, 3(H2 O)'
_chemical_formula_sum 'C4 H6 N4 Na2 Ni O3'
_chemical_formula_weight 262.82
_chemical_name_systematic
; 
 ? 
;
_space_group_IT_number 2
_symmetry_cell_setting triclinic
_symmetry_space_group_name_Hall '-P 1'
_symmetry_space_group_name_H-M 'P -1'
_atom_sites_solution_hydrogens geom
_atom_sites_solution_primary direct
_atom_sites_solution_secondary difmap
_audit_creation_method SHELXL-97
_cell_angle_alpha 89.311(5)
_cell_angle_beta 87.326(5)
_cell_angle_gamma 83.772(6)
_cell_formula_units_Z 4
_cell_length_a 7.2980(10)
_cell_length_b 8.8620(10)
_cell_length_c 15.132(2)
_cell_measurement_reflns_used 8200
_cell_measurement_temperature 100
_cell_measurement_theta_max 35.0
_cell_measurement_theta_min 2.5
_cell_volume 971.8(2)
_computing_cell_refinement 'Denzo and Scalepak (Otwinowski & Minor, 1997)'
_computing_data_collection 'COLLECT (Nonius 1999)'
_computing_data_reduction 'Denzo and Scalepak (Otwinowski & Minor, 1997)'
_computing_molecular_graphics 'ORTEP-3 for Windows (Farrugia, 1997)'
_computing_publication_material 'SHELXL-97 (Sheldrick, 1997)'
_computing_structure_refinement 'SHELXL-97 (Sheldrick, 1997)'
_computing_structure_solution 'Direct_methods (SIR, Altomare, et al., 1994)'
_diffrn_ambient_temperature 100
_diffrn_measured_fraction_theta_full 0.965
_diffrn_measured_fraction_theta_max 0.965
_diffrn_measurement_device 'KappaCCD (with Oxford Cryostream)'
_diffrn_measurement_method ' \w scans with \k offsets'
_diffrn_radiation_monochromator graphite
_diffrn_radiation_source 'fine-focus sealed tube'
_diffrn_radiation_type MoK\a
_diffrn_radiation_wavelength 0.71073
_diffrn_reflns_av_R_equivalents 0.018
_diffrn_reflns_av_sigmaI/netI 0.0280
_diffrn_reflns_limit_h_max 11
_diffrn_reflns_limit_h_min -11
_diffrn_reflns_limit_k_max 14
_diffrn_reflns_limit_k_min -14
_diffrn_reflns_limit_l_max 24
_diffrn_reflns_limit_l_min -24
_diffrn_reflns_number 34807
_diffrn_reflns_theta_full 35.0
_diffrn_reflns_theta_max 35.0
_diffrn_reflns_theta_min 2.6
_diffrn_standards_decay_% <2
_diffrn_standards_number 0
_exptl_absorpt_coefficient_mu 2.069
_exptl_absorpt_correction_T_max 0.813
_exptl_absorpt_correction_T_min 0.681
_exptl_absorpt_correction_type multi-scan
_exptl_absorpt_process_details 'HKL Scalepack (Otwinowski & Minor 1997)'
_exptl_crystal_colour yellow
_exptl_crystal_density_diffrn 1.796
_exptl_crystal_density_method 'not measured'
_exptl_crystal_description fragment
_exptl_crystal_F_000 528
_exptl_crystal_size_max 0.21
_exptl_crystal_size_mid 0.18
_exptl_crystal_size_min 0.10
_refine_diff_density_max 0.74
_refine_diff_density_min -0.73
_refine_diff_density_rms 0.081
_refine_ls_extinction_coef 0.0409(10)
_refine_ls_extinction_expression Fc^*^=kFc[1+0.001xFc^2^\l^3^/sin(2\q)]^-1/4^
_refine_ls_extinction_method SHELXL
_refine_ls_goodness_of_fit_ref 1.022
_refine_ls_hydrogen_treatment mixed
_refine_ls_matrix_type full
_refine_ls_number_parameters 293
_refine_ls_number_reflns 8269
_refine_ls_number_restraints 0
_refine_ls_restrained_S_all 1.022
_refine_ls_R_factor_all 0.030
_refine_ls_R_factor_gt 0.024
_refine_ls_shift/su_max 0.003
_refine_ls_shift/su_mean 0.000
_refine_ls_structure_factor_coef Fsqd
_refine_ls_weighting_details 'calc w=1/[\s^2^(Fo^2^)+(0.0298P)^2^+0.2613P] where P=(Fo^2^+2Fc^2^)/3'
_refine_ls_weighting_scheme calc
_refine_ls_wR_factor_gt 0.061
_refine_ls_wR_factor_ref 0.064
_reflns_number_gt 7223
_reflns_number_total 8269
_reflns_threshold_expression I>2\s(I)
_cod_data_source_file ic0345222si20030515_022929.cif
_cod_data_source_block NaNiCN
_cod_depositor_comments
;
The following automatic conversions were performed:

'_symmetry_cell_setting' value 'Triclinic' changed to 'triclinic'
according to the built-in table from CIF Core dictionary named
'cif_core.dic' version 2.4.1 from 2010-06-29.

Automatic conversion script
Id: cif_fix_values 1646 2011-03-28 12:23:43Z adriana 
;
_cod_original_sg_symbol_H-M 'P -1 '
_cod_database_code 4312410

loop_
_symmetry_equiv_pos_as_xyz
'x, y, z'
'-x, -y, -z'

loop_
_atom_site_label
_atom_site_type_symbol
_atom_site_fract_x
_atom_site_fract_y
_atom_site_fract_z
_atom_site_U_iso_or_equiv
_atom_site_adp_type
_atom_site_occupancy
_atom_site_symmetry_multiplicity
_atom_site_calc_flag
_atom_site_refinement_flags
_atom_site_disorder_assembly
_atom_site_disorder_group
Ni1 Ni 0.250334(15) -0.011666(12) 0.517071(7) 0.00962(3) Uani 1 1 d . . .
Ni2 Ni 0.245775(15) 0.512092(12) -0.013140(7) 0.00903(3) Uani 1 1 d . . .
Na1 Na 0.0000 0.0000 0.0000 0.01198(10) Uani 1 2 d S . .
Na2 Na 0.0000 0.5000 0.5000 0.01231(10) Uani 1 2 d S . .
Na3 Na 0.24017(5) 0.06796(4) 0.19268(3) 0.01309(7) Uani 1 1 d . . .
Na4 Na 0.31303(5) 0.42439(4) 0.31106(3) 0.01299(7) Uani 1 1 d . . .
Na5 Na 0.54690(5) -0.25808(4) 0.24333(3) 0.01210(7) Uani 1 1 d . . .
N1 N 0.28484(12) -0.10192(10) 0.32486(6) 0.01514(14) Uani 1 1 d . . .
N2 N 0.27628(12) 0.31256(9) 0.45912(6) 0.01507(14) Uani 1 1 d . . .
N3 N 0.23631(12) 0.07341(10) 0.71023(6) 0.01527(14) Uani 1 1 d . . .
N4 N 0.20311(12) -0.33432(10) 0.57209(6) 0.01614(15) Uani 1 1 d . . .
N5 N 0.15976(12) 0.43627(10) -0.20034(6) 0.01557(14) Uani 1 1 d . . .
N6 N 0.29537(12) 0.83797(9) -0.06239(6) 0.01507(14) Uani 1 1 d . . .
N7 N 0.33967(12) 0.58063(10) 0.17328(6) 0.01528(14) Uani 1 1 d . . .
N8 N 0.19087(12) 0.19411(9) 0.04816(6) 0.01474(14) Uani 1 1 d . . .
C1 C 0.26840(13) -0.06696(10) 0.39856(6) 0.01233(14) Uani 1 1 d . . .
C2 C 0.27043(12) 0.18791(10) 0.48251(6) 0.01187(14) Uani 1 1 d . . .
C3 C 0.23862(12) 0.04320(10) 0.63582(6) 0.01201(14) Uani 1 1 d . . .
C4 C 0.22335(13) -0.21093(10) 0.55056(6) 0.01225(15) Uani 1 1 d . . .
C5 C 0.19094(12) 0.46625(10) -0.12836(6) 0.01190(14) Uani 1 1 d . . .
C6 C 0.27652(12) 0.71201(10) -0.04515(6) 0.01144(14) Uani 1 1 d . . .
C7 C 0.30397(12) 0.55361(10) 0.10174(6) 0.01194(14) Uani 1 1 d . . .
C8 C 0.21297(12) 0.31550(10) 0.02326(6) 0.01145(14) Uani 1 1 d . . .
O1 O 0.49211(10) 0.21364(9) 0.24111(5) 0.01615(13) Uani 1 1 d . . .
H1A H 0.544(2) 0.2287(19) 0.1958(12) 0.024 Uiso 1 1 d . . .
H1B H 0.558(2) 0.1532(19) 0.2655(12) 0.024 Uiso 1 1 d . . .
O2 O 0.06231(10) 0.27610(8) 0.26350(5) 0.01582(13) Uani 1 1 d . . .
H2A H 0.000(2) 0.2692(19) 0.3079(12) 0.024 Uiso 1 1 d . . .
H2B H -0.002(2) 0.3356(19) 0.2337(11) 0.024 Uiso 1 1 d . . .
O3 O 0.05741(10) 0.60940(8) 0.35590(5) 0.01384(12) Uani 1 1 d . . .
H3A H -0.015(2) 0.6087(18) 0.3182(11) 0.021 Uiso 1 1 d . . .
H3B H 0.089(2) 0.6939(18) 0.3506(11) 0.021 Uiso 1 1 d . . .
O4 O 0.49438(10) -0.09164(8) 0.11990(5) 0.01359(12) Uani 1 1 d . . .
H4A H 0.471(2) -0.1289(18) 0.0763(11) 0.020 Uiso 1 1 d . . .
H4B H 0.570(2) -0.0338(18) 0.1019(11) 0.020 Uiso 1 1 d . . .
O5 O 0.03585(10) -0.10810(8) 0.14407(5) 0.01438(12) Uani 1 1 d . . .
H5A H -0.046(2) -0.1042(18) 0.1800(11) 0.022 Uiso 1 1 d . . .
H5B H 0.073(2) -0.1947(19) 0.1470(11) 0.022 Uiso 1 1 d . . .
O6 O 0.53190(11) 0.57922(9) 0.36883(5) 0.01554(13) Uani 1 1 d . . .
H6A H 0.615(2) 0.5179(19) 0.3806(11) 0.023 Uiso 1 1 d . . .
H6B H 0.501(2) 0.6240(19) 0.4144(11) 0.023 Uiso 1 1 d . . .

loop_
_atom_site_aniso_label
_atom_site_aniso_U_11
_atom_site_aniso_U_22
_atom_site_aniso_U_33
_atom_site_aniso_U_23
_atom_site_aniso_U_13
_atom_site_aniso_U_12
Ni1 0.01346(6) 0.00776(5) 0.00773(5) -0.00013(4) -0.00024(4) -0.00165(4)
Ni2 0.01213(6) 0.00739(5) 0.00789(5) -0.00005(4) -0.00131(4) -0.00211(4)
Na1 0.0132(2) 0.0115(2) 0.0115(2) -0.00013(18) -0.00095(17) -0.00234(17)
Na2 0.0128(2) 0.0122(2) 0.0120(2) -0.00123(18) -0.00073(17) -0.00186(17)
Na3 0.01518(17) 0.01184(16) 0.01222(17) -0.00031(13) -0.00122(13) -0.00100(13)
Na4 0.01519(17) 0.01175(16) 0.01210(17) 0.00013(13) 0.00033(13) -0.00214(13)
Na5 0.01306(16) 0.01083(15) 0.01251(16) 0.00001(12) -0.00115(12) -0.00158(12)
N1 0.0176(4) 0.0147(3) 0.0128(3) -0.0002(3) 0.0003(3) -0.0007(3)
N2 0.0190(4) 0.0120(3) 0.0139(3) 0.0011(3) -0.0002(3) -0.0007(3)
N3 0.0168(4) 0.0166(4) 0.0128(3) -0.0016(3) -0.0001(3) -0.0036(3)
N4 0.0184(4) 0.0123(3) 0.0186(4) 0.0018(3) -0.0037(3) -0.0042(3)
N5 0.0156(3) 0.0167(4) 0.0140(3) -0.0020(3) -0.0030(3) 0.0011(3)
N6 0.0164(4) 0.0112(3) 0.0175(4) 0.0005(3) 0.0026(3) -0.0022(3)
N7 0.0174(4) 0.0168(4) 0.0125(3) -0.0004(3) -0.0021(3) -0.0051(3)
N8 0.0174(4) 0.0121(3) 0.0153(3) 0.0019(3) -0.0026(3) -0.0038(3)
C1 0.0146(4) 0.0101(3) 0.0124(4) 0.0008(3) -0.0007(3) -0.0015(3)
C2 0.0140(4) 0.0118(4) 0.0098(3) -0.0002(3) -0.0004(3) -0.0012(3)
C3 0.0138(4) 0.0103(3) 0.0122(4) 0.0004(3) -0.0008(3) -0.0023(3)
C4 0.0144(4) 0.0119(4) 0.0108(3) -0.0010(3) -0.0017(3) -0.0024(3)
C5 0.0128(4) 0.0103(3) 0.0123(4) 0.0002(3) -0.0009(3) -0.0002(3)
C6 0.0127(4) 0.0112(4) 0.0104(3) -0.0004(3) -0.0003(3) -0.0011(3)
C7 0.0142(4) 0.0097(3) 0.0122(4) 0.0003(3) -0.0002(3) -0.0030(3)
C8 0.0134(4) 0.0110(3) 0.0104(3) -0.0009(3) -0.0017(3) -0.0026(3)
O1 0.0164(3) 0.0165(3) 0.0148(3) 0.0006(3) 0.0010(2) 0.0008(2)
O2 0.0168(3) 0.0154(3) 0.0145(3) 0.0003(2) 0.0005(2) 0.0012(2)
O3 0.0166(3) 0.0121(3) 0.0132(3) 0.0002(2) -0.0031(2) -0.0021(2)
O4 0.0160(3) 0.0135(3) 0.0116(3) -0.0003(2) 0.0002(2) -0.0038(2)
O5 0.0166(3) 0.0135(3) 0.0130(3) 0.0007(2) 0.0016(2) -0.0025(2)
O6 0.0185(3) 0.0141(3) 0.0141(3) 0.0007(2) -0.0034(2) -0.0010(2)

loop_
_atom_type_symbol
_atom_type_description
_atom_type_scat_dispersion_real
_atom_type_scat_dispersion_imag
_atom_type_scat_source
C C 0.0033 0.0016 'International Tables Vol C Tables 4.2.6.8 and 6.1.1.4'
H H 0.0000 0.0000 'International Tables Vol C Tables 4.2.6.8 and 6.1.1.4'
N N 0.0061 0.0033 'International Tables Vol C Tables 4.2.6.8 and 6.1.1.4'
Na Na 0.0362 0.0249 'International Tables Vol C Tables 4.2.6.8 and 6.1.1.4'
Ni Ni 0.3393 1.1124 'International Tables Vol C Tables 4.2.6.8 and 6.1.1.4'
O O 0.0106 0.0060 'International Tables Vol C Tables 4.2.6.8 and 6.1.1.4'

loop_
_geom_angle_atom_site_label_1
_geom_angle_atom_site_label_2
_geom_angle_atom_site_label_3
_geom_angle
_geom_angle_site_symmetry_1
_geom_angle_site_symmetry_3
_geom_angle_publ_flag
C2 Ni1 C1 89.05(4) . . ?
C2 Ni1 C4 178.36(4) . . ?
C1 Ni1 C4 90.49(4) . . ?
C2 Ni1 C3 90.85(4) . . ?
C1 Ni1 C3 178.58(4) . . ?
C4 Ni1 C3 89.65(4) . . ?
C8 Ni2 C7 88.63(4) . . ?
C8 Ni2 C6 177.76(4) . . ?
C7 Ni2 C6 89.35(4) . . ?
C8 Ni2 C5 90.45(4) . . ?
C7 Ni2 C5 178.68(4) . . ?
C6 Ni2 C5 91.58(4) . . ?
O5 Na1 O5 180.0 . 2 ?
O5 Na1 N8 86.13(3) . . ?
O5 Na1 N8 93.87(3) 2 . ?
O5 Na1 N8 93.87(3) . 2 ?
O5 Na1 N8 86.13(3) 2 2 ?
N8 Na1 N8 180.00(3) . 2 ?
O5 Na1 N6 88.13(3) . 2_565 ?
O5 Na1 N6 91.87(3) 2 2_565 ?
N8 Na1 N6 90.09(3) . 2_565 ?
N8 Na1 N6 89.91(3) 2 2_565 ?
O5 Na1 N6 91.87(3) . 1_545 ?
O5 Na1 N6 88.13(3) 2 1_545 ?
N8 Na1 N6 89.91(3) . 1_545 ?
N8 Na1 N6 90.09(3) 2 1_545 ?
N6 Na1 N6 180.0 2_565 1_545 ?
O5 Na1 Na3 42.431(19) . . ?
O5 Na1 Na3 137.569(19) 2 . ?
N8 Na1 Na3 43.81(2) . . ?
N8 Na1 Na3 136.19(2) 2 . ?
N6 Na1 Na3 91.16(2) 2_565 . ?
N6 Na1 Na3 88.84(2) 1_545 . ?
O5 Na1 Na3 137.570(19) . 2 ?
O5 Na1 Na3 42.431(19) 2 2 ?
N8 Na1 Na3 136.19(2) . 2 ?
N8 Na1 Na3 43.81(2) 2 2 ?
N6 Na1 Na3 88.84(2) 2_565 2 ?
N6 Na1 Na3 91.16(2) 1_545 2 ?
Na3 Na1 Na3 180.0 . 2 ?
O3 Na2 O3 180.0 2_566 . ?
O3 Na2 N4 87.46(3) 2_566 1_565 ?
O3 Na2 N4 92.54(3) . 1_565 ?
O3 Na2 N4 92.54(3) 2_566 2_556 ?
O3 Na2 N4 87.46(3) . 2_556 ?
N4 Na2 N4 180.0 1_565 2_556 ?
O3 Na2 N2 84.93(3) 2_566 2_566 ?
O3 Na2 N2 95.07(3) . 2_566 ?
N4 Na2 N2 89.60(3) 1_565 2_566 ?
N4 Na2 N2 90.40(3) 2_556 2_566 ?
O3 Na2 N2 95.07(3) 2_566 . ?
O3 Na2 N2 84.93(3) . . ?
N4 Na2 N2 90.40(3) 1_565 . ?
N4 Na2 N2 89.60(3) 2_556 . ?
N2 Na2 N2 180.0 2_566 . ?
O3 Na2 Na4 137.956(19) 2_566 . ?
O3 Na2 Na4 42.045(19) . . ?
N4 Na2 Na4 93.84(2) 1_565 . ?
N4 Na2 Na4 86.16(2) 2_556 . ?
N2 Na2 Na4 137.05(2) 2_566 . ?
N2 Na2 Na4 42.95(2) . . ?
O3 Na2 Na4 42.044(19) 2_566 2_566 ?
O3 Na2 Na4 137.956(19) . 2_566 ?
N4 Na2 Na4 86.16(2) 1_565 2_566 ?
N4 Na2 Na4 93.84(2) 2_556 2_566 ?
N2 Na2 Na4 42.95(2) 2_566 2_566 ?
N2 Na2 Na4 137.05(2) . 2_566 ?
Na4 Na2 Na4 180.000(12) . 2_566 ?
O2 Na3 O5 109.10(3) . . ?
O2 Na3 O4 162.38(3) . . ?
O5 Na3 O4 87.94(3) . . ?
O2 Na3 N8 89.64(3) . . ?
O5 Na3 N8 85.41(3) . . ?
O4 Na3 N8 87.22(3) . . ?
O2 Na3 O1 79.84(3) . . ?
O5 Na3 O1 170.49(3) . . ?
O4 Na3 O1 83.44(3) . . ?
N8 Na3 O1 98.13(3) . . ?
O2 Na3 N1 98.32(3) . . ?
O5 Na3 N1 86.15(3) . . ?
O4 Na3 N1 86.98(3) . . ?
N8 Na3 N1 169.93(3) . . ?
O1 Na3 N1 89.38(3) . . ?
O2 Na3 Na5 140.50(3) . . ?
O5 Na3 Na5 86.16(2) . . ?
O4 Na3 Na5 41.91(2) . . ?
N8 Na3 Na5 128.66(3) . . ?
O1 Na3 Na5 84.75(2) . . ?
N1 Na3 Na5 45.08(2) . . ?
O2 Na3 Na1 105.15(2) . . ?
O5 Na3 Na1 41.774(19) . . ?
O4 Na3 Na1 84.35(2) . . ?
N8 Na3 Na1 43.74(2) . . ?
O1 Na3 Na1 140.44(2) . . ?
N1 Na3 Na1 127.33(2) . . ?
Na5 Na3 Na1 109.778(14) . . ?
O2 Na3 Na4 41.01(2) . . ?
O5 Na3 Na4 150.02(2) . . ?
O4 Na3 Na4 122.03(2) . . ?
N8 Na3 Na4 94.83(3) . . ?
O1 Na3 Na4 38.836(19) . . ?
N1 Na3 Na4 95.22(2) . . ?
Na5 Na3 Na4 115.734(16) . . ?
Na1 Na3 Na4 132.578(14) . . ?
O1 Na4 O6 106.02(3) . . ?
O1 Na4 O3 162.16(3) . . ?
O6 Na4 O3 91.25(3) . . ?
O1 Na4 N2 98.29(3) . . ?
O6 Na4 N2 88.63(3) . . ?
O3 Na4 N2 86.32(3) . . ?
O1 Na4 N7 90.72(3) . . ?
O6 Na4 N7 85.35(3) . . ?
O3 Na4 N7 86.17(3) . . ?
N2 Na4 N7 170.27(3) . . ?
O1 Na4 O2 79.51(3) . . ?
O6 Na4 O2 173.94(3) . . ?
O3 Na4 O2 83.46(3) . . ?
N2 Na4 O2 88.07(3) . . ?
N7 Na4 O2 97.21(3) . . ?
O1 Na4 Na5 103.91(2) . 1_565 ?
O6 Na4 Na5 41.55(2) . 1_565 ?
O3 Na4 Na5 85.92(2) . 1_565 ?
N2 Na4 Na5 129.23(3) . 1_565 ?
N7 Na4 Na5 43.91(2) . 1_565 ?
O2 Na4 Na5 140.35(2) . 1_565 ?
O1 Na4 Na2 139.05(2) . . ?
O6 Na4 Na2 91.85(2) . . ?
O3 Na4 Na2 41.818(19) . . ?
N2 Na4 Na2 44.57(2) . . ?
N7 Na4 Na2 127.90(3) . . ?
O2 Na4 Na2 82.24(2) . . ?
Na5 Na4 Na2 113.405(14) 1_565 . ?
O1 Na4 Na3 41.01(2) . . ?
O6 Na4 Na3 146.99(2) . . ?
O3 Na4 Na3 121.74(2) . . ?
N2 Na4 Na3 94.29(3) . . ?
N7 Na4 Na3 94.92(3) . . ?
O2 Na4 Na3 38.495(19) . . ?
Na5 Na4 Na3 131.473(16) 1_565 . ?
Na2 Na4 Na3 113.050(14) . . ?
O6 Na5 O4 168.19(3) 1_545 . ?
O6 Na5 N7 86.84(3) 1_545 1_545 ?
O4 Na5 N7 85.79(3) . 1_545 ?
O6 Na5 N1 83.53(3) 1_545 . ?
O4 Na5 N1 87.69(3) . . ?
N7 Na5 N1 93.27(3) 1_545 . ?
O6 Na5 N3 102.55(3) 1_545 2_656 ?
O4 Na5 N3 85.19(3) . 2_656 ?
N7 Na5 N3 170.48(3) 1_545 2_656 ?
N1 Na5 N3 89.38(3) . 2_656 ?
O6 Na5 N5 83.83(3) 1_545 2_655 ?
O4 Na5 N5 105.82(3) . 2_655 ?
N7 Na5 N5 93.53(3) 1_545 2_655 ?
N1 Na5 N5 165.28(3) . 2_655 ?
N3 Na5 N5 86.03(3) 2_656 2_655 ?
O6 Na5 C5 97.73(3) 1_545 2_655 ?
O4 Na5 C5 89.58(3) . 2_655 ?
N7 Na5 C5 77.01(3) 1_545 2_655 ?
N1 Na5 C5 170.08(3) . 2_655 ?
N3 Na5 C5 99.89(3) 2_656 2_655 ?
N5 Na5 C5 22.29(3) 2_655 2_655 ?
O6 Na5 Na3 127.76(3) 1_545 . ?
O4 Na5 Na3 43.01(2) . . ?
N7 Na5 Na3 89.47(3) 1_545 . ?
N1 Na5 Na3 44.68(2) . . ?
N3 Na5 Na3 86.00(3) 2_656 . ?
N5 Na5 Na3 148.40(3) 2_655 . ?
C5 Na5 Na3 131.90(2) 2_655 . ?
O6 Na5 Na4 42.39(2) 1_545 1_545 ?
O4 Na5 Na4 129.07(2) . 1_545 ?
N7 Na5 Na4 44.56(2) 1_545 1_545 ?
N1 Na5 Na4 85.22(2) . 1_545 ?
N3 Na5 Na4 144.90(3) 2_656 1_545 ?
N5 Na5 Na4 90.51(3) 2_655 1_545 ?
C5 Na5 Na4 89.11(2) 2_655 1_545 ?
Na3 Na5 Na4 112.904(16) . 1_545 ?
C1 N1 Na3 127.13(7) . . ?
C1 N1 Na5 129.83(7) . . ?
Na3 N1 Na5 90.24(3) . . ?
C2 N2 Na4 131.66(7) . . ?
C2 N2 Na2 117.00(7) . . ?
Na4 N2 Na2 92.48(3) . . ?
C3 N3 Na5 117.54(7) . 2_656 ?
C4 N4 Na2 125.12(7) . 1_545 ?
C5 N5 Na5 100.35(7) . 2_655 ?
C6 N6 Na1 106.50(7) . 1_565 ?
C7 N7 Na5 136.40(7) . 1_565 ?
C7 N7 Na4 129.26(7) . . ?
Na5 N7 Na4 91.53(3) 1_565 . ?
C8 N8 Na1 133.67(7) . . ?
C8 N8 Na3 131.63(7) . . ?
Na1 N8 Na3 92.45(3) . . ?
N1 C1 Ni1 178.13(9) . . ?
N2 C2 Ni1 177.17(9) . . ?
N3 C3 Ni1 177.61(9) . . ?
N4 C4 Ni1 178.69(9) . . ?
N5 C5 Ni2 178.82(8) . . ?
N5 C5 Na5 57.36(6) . 2_655 ?
Ni2 C5 Na5 121.46(4) . 2_655 ?
N6 C6 Ni2 177.90(8) . . ?
N7 C7 Ni2 179.48(9) . . ?
N8 C8 Ni2 178.21(8) . . ?
Na4 O1 Na3 100.15(3) . . ?
Na4 O1 H1A 117.6(12) . . ?
Na3 O1 H1A 101.6(12) . . ?
Na4 O1 H1B 124.6(12) . . ?
Na3 O1 H1B 103.8(12) . . ?
H1A O1 H1B 105.3(16) . . ?
Na3 O2 Na4 100.50(3) . . ?
Na3 O2 H2A 124.2(12) . . ?
Na4 O2 H2A 103.0(12) . . ?
Na3 O2 H2B 118.8(11) . . ?
Na4 O2 H2B 104.6(11) . . ?
H2A O2 H2B 102.9(15) . . ?
Na2 O3 Na4 96.14(3) . . ?
Na2 O3 H3A 121.4(12) . . ?
Na4 O3 H3A 105.5(11) . . ?
Na2 O3 H3B 121.2(12) . . ?
Na4 O3 H3B 109.5(11) . . ?
H3A O3 H3B 101.8(16) . . ?
Na5 O4 Na3 95.08(3) . . ?
Na5 O4 H4A 116.3(12) . . ?
Na3 O4 H4A 115.3(11) . . ?
Na5 O4 H4B 122.6(11) . . ?
Na3 O4 H4B 106.1(10) . . ?
H4A O4 H4B 101.6(15) . . ?
Na1 O5 Na3 95.80(3) . . ?
Na1 O5 H5A 122.1(12) . . ?
Na3 O5 H5A 105.4(11) . . ?
Na1 O5 H5B 117.3(12) . . ?
Na3 O5 H5B 116.0(11) . . ?
H5A O5 H5B 100.5(16) . . ?
Na5 O6 Na4 96.06(3) 1_565 . ?
Na5 O6 H6A 122.2(12) 1_565 . ?
Na4 O6 H6A 102.2(11) . . ?
Na5 O6 H6B 113.4(12) 1_565 . ?
Na4 O6 H6B 116.9(11) . . ?
H6A O6 H6B 105.8(16) . . ?

loop_
_geom_bond_atom_site_label_1
_geom_bond_atom_site_label_2
_geom_bond_distance
_geom_bond_site_symmetry_2
_geom_bond_publ_flag
Ni1 C2 1.8574(9) . ?
Ni1 C1 1.8597(10) . ?
Ni1 C4 1.8598(9) . ?
Ni1 C3 1.8629(9) . ?
Ni2 C8 1.8577(9) . ?
Ni2 C7 1.8590(9) . ?
Ni2 C6 1.8653(9) . ?
Ni2 C5 1.8661(9) . ?
Na1 O5 2.3848(8) . ?
Na1 O5 2.3849(8) 2 ?
Na1 N8 2.4648(8) . ?
Na1 N8 2.4648(8) 2 ?
Na1 N6 2.6022(9) 2_565 ?
Na1 N6 2.6022(9) 1_545 ?
Na1 Na3 3.5615(5) . ?
Na1 Na3 3.5615(5) 2 ?
Na2 O3 2.4129(8) 2_566 ?
Na2 O3 2.4129(8) . ?
Na2 N4 2.4908(9) 1_565 ?
Na2 N4 2.4909(9) 2_556 ?
Na2 N2 2.5276(9) 2_566 ?
Na2 N2 2.5276(9) . ?
Na2 Na4 3.5981(6) . ?
Na2 Na4 3.5981(5) 2_566 ?
Na3 O2 2.3736(8) . ?
Na3 O5 2.4153(8) . ?
Na3 O4 2.4357(9) . ?
Na3 N8 2.4676(10) . ?
Na3 O1 2.4996(9) . ?
Na3 N1 2.5010(10) . ?
Na3 Na5 3.5567(7) . ?
Na3 Na4 3.7494(7) . ?
Na4 O1 2.3886(9) . ?
Na4 O6 2.4152(9) . ?
Na4 O3 2.4236(9) . ?
Na4 N2 2.4539(10) . ?
Na4 N7 2.5006(10) . ?
Na4 O2 2.5020(9) . ?
Na4 Na5 3.5626(6) 1_565 ?
Na5 O6 2.3762(9) 1_545 ?
Na5 O4 2.3850(9) . ?
Na5 N7 2.4716(9) 1_545 ?
Na5 N1 2.5183(10) . ?
Na5 N3 2.5236(9) 2_656 ?
Na5 N5 2.5810(10) 2_655 ?
Na5 C5 3.0152(10) 2_655 ?
Na5 Na4 3.5625(6) 1_545 ?
N1 C1 1.1583(12) . ?
N2 C2 1.1606(12) . ?
N3 C3 1.1594(12) . ?
N3 Na5 2.5236(9) 2_656 ?
N4 C4 1.1600(12) . ?
N4 Na2 2.4909(9) 1_545 ?
N5 C5 1.1627(12) . ?
N5 Na5 2.5809(10) 2_655 ?
N6 C6 1.1644(12) . ?
N6 Na1 2.6021(9) 1_565 ?
N7 C7 1.1589(12) . ?
N7 Na5 2.4716(9) 1_565 ?
N8 C8 1.1608(12) . ?
C5 Na5 3.0152(10) 2_655 ?
O1 H1A 0.786(18) . ?
O1 H1B 0.780(18) . ?
O2 H2A 0.798(18) . ?
O2 H2B 0.815(17) . ?
O3 H3A 0.793(16) . ?
O3 H3B 0.808(16) . ?
O4 H4A 0.775(16) . ?
O4 H4B 0.826(16) . ?
O5 H5A 0.788(16) . ?
O5 H5B 0.787(16) . ?
O6 Na5 2.3763(9) 1_565 ?
O6 H6A 0.792(17) . ?
O6 H6B 0.809(17) . ?

loop_
_geom_hbond_atom_site_label_D
_geom_hbond_atom_site_label_H
_geom_hbond_atom_site_label_A
_geom_hbond_distance_DH
_geom_hbond_distance_HA
_geom_hbond_distance_DA
_geom_hbond_angle_DHA
_geom_hbond_site_symmetry_A
O1 H1A N6 0.786(18) 2.335(18) 3.0679(12) 155.6(16) 2_665
O1 H1B N3 0.780(18) 2.410(17) 3.1526(12) 159.6(16) 2_656
O2 H2A N4 0.798(18) 2.329(17) 3.0939(12) 161.0(16) 2_556
O2 H2B N5 0.815(17) 2.278(17) 3.0375(12) 155.4(15) 2_565
O3 H3A N5 0.793(16) 2.180(16) 2.9542(12) 165.5(15) 2_565
O3 H3B N1 0.808(16) 2.443(16) 3.2156(12) 160.4(14) 1_565
O4 H4A N6 0.775(16) 2.546(16) 3.2741(12) 157.0(15) 1_545
O4 H4B N6 0.826(16) 2.152(16) 2.9567(11) 164.7(14) 2_665
O5 H5A N3 0.788(16) 2.115(16) 2.8941(11) 170.0(16) 2_556
O5 H5B N7 0.787(16) 2.669(16) 3.3847(12) 152.1(14) 1_545
O6 H6A N4 0.792(17) 2.126(17) 2.9075(12) 168.8(16) 2_656
O6 H6B N2 0.809(17) 2.670(16) 3.2170(12) 126.4(13) 2_666
